data_4518774
loop_
_publ_author_name
'Zeng, Ziyu'
'Kociok-K\"ohn, Gabriele'
'Woodman, Timothy J.'
'Rowan, Michael G.'
'Blagbrough, Ian S.'

_publ_section_title
;
 The <sup>1</sup>H NMR Spectroscopic Effect of Steric Compression Is Found
 in [3.3.1]Oxa- and Azabicycles and Their Analogues.
;
_journal_issue 19
_journal_name_full 'ACS omega'
_journal_page_first 12769
_journal_page_last 12786
_journal_paper_doi 10.1021/acsomega.1c01093
_journal_volume 6
_journal_year 2021
_chemical_formula_moiety 'C21 H29 N5 O6'
_chemical_formula_sum 'C21 H29 N5 O6'
_chemical_formula_weight 447.49
_space_group_crystal_system monoclinic
_space_group_IT_number 15
_space_group_name_Hall '-I 2ya'
_space_group_name_H-M_alt 'I 1 2/a 1'
_atom_sites_solution_hydrogens mixed
_audit_creation_method SHELXL-2016/6
_cell_angle_alpha 90
_cell_angle_beta 91.337(2)
_cell_angle_gamma 90
_cell_formula_units_Z 8
_cell_length_a 7.74460(10)
_cell_length_b 15.5385(2)
_cell_length_c 36.6455(7)
_cell_measurement_reflns_used 13300
_cell_measurement_temperature 150(2)
_cell_measurement_theta_max 72.8840
_cell_measurement_theta_min 3.0720
_cell_volume 4408.70(12)
_computing_cell_refinement 'CrysAlisPro 1.171.38.46 (Rigaku OD, 2015)'
_computing_data_collection 'CrysAlisPro 1.171.38.46 (Rigaku OD, 2015)'
_computing_data_reduction 'CrysAlisPro 1.171.38.46 (Rigaku OD, 2015)'
_computing_molecular_graphics 'ORTEP3 for Windows - Farrugia, L. J. J. Appl. Crystallogr. 1997, 30, 565'
_computing_publication_material
;
 'WinGX publication routines, Farrugia, 
 L. J., J. Appl. Crystallogr., 1999, 32, 837-838
;
_computing_structure_refinement
;
 SHELXL-2016/6 (Sheldrick, 2016)
 Sheldrick GM (2008) Acta Crystallogr A64:112--122 and 
 C. B. H\"ubschle, G. M. Sheldrick and B. Dittrich
 ShelXle: a Qt graphical user interface for SHELXL
 J. Appl. Cryst., 44, (2011) 1281-1284.
;
_computing_structure_solution
; 
 SHELXT
 Sheldrick, G. M. (2008). Acta Cryst. A64, 112-122.
;
_diffrn_ambient_environment N~2~
_diffrn_ambient_temperature 150.01(10)
_diffrn_detector 'CCD plate'
_diffrn_detector_area_resol_mean 8.1150
_diffrn_detector_type EosS2
_diffrn_measured_fraction_theta_full 1.000
_diffrn_measured_fraction_theta_max 0.993
_diffrn_measurement_device 'four-circle diffractometer'
_diffrn_measurement_device_type 'SuperNova, Dual, Cu at zero, EosS2'
_diffrn_measurement_method '\w scans'
_diffrn_radiation_monochromator mirror
_diffrn_radiation_probe x-ray
_diffrn_radiation_type 'Cu K\a'
_diffrn_radiation_wavelength 1.54184
_diffrn_reflns_av_R_equivalents 0.0329
_diffrn_reflns_av_unetI/netI 0.0197
_diffrn_reflns_Laue_measured_fraction_full 1.000
_diffrn_reflns_Laue_measured_fraction_max 0.993
_diffrn_reflns_limit_h_max 6
_diffrn_reflns_limit_h_min -9
_diffrn_reflns_limit_k_max 19
_diffrn_reflns_limit_k_min -19
_diffrn_reflns_limit_l_max 45
_diffrn_reflns_limit_l_min -43
_diffrn_reflns_number 25235
_diffrn_reflns_point_group_measured_fraction_full 1.000
_diffrn_reflns_point_group_measured_fraction_max 0.993
_diffrn_reflns_theta_full 67.684
_diffrn_reflns_theta_max 73.175
_diffrn_reflns_theta_min 3.089
_diffrn_source 'micro-focus sealed X-ray tube'
_diffrn_source_type 'SuperNova (Cu) X-ray Source'
_exptl_absorpt_coefficient_mu 0.834
_exptl_absorpt_correction_T_max 1.00000
_exptl_absorpt_correction_T_min 0.83146
_exptl_absorpt_correction_type multi-scan
_exptl_absorpt_process_details
;
CrysAlisPro 1.171.38.46 (Rigaku Oxford Diffraction, 2015)
Empirical absorption correction using spherical harmonics,
 implemented in SCALE3 ABSPACK scaling algorithm.
;
_exptl_crystal_colour yellow
_exptl_crystal_density_diffrn 1.348
_exptl_crystal_description plate
_exptl_crystal_F_000 1904
_exptl_crystal_size_max 0.200
_exptl_crystal_size_mid 0.100
_exptl_crystal_size_min 0.040
_refine_diff_density_max 0.371
_refine_diff_density_min -0.433
_refine_diff_density_rms 0.050
_refine_ls_extinction_method none
_refine_ls_goodness_of_fit_ref 1.076
_refine_ls_hydrogen_treatment mixed
_refine_ls_matrix_type full
_refine_ls_number_parameters 308
_refine_ls_number_reflns 4398
_refine_ls_number_restraints 0
_refine_ls_restrained_S_all 1.076
_refine_ls_R_factor_all 0.0509
_refine_ls_R_factor_gt 0.0470
_refine_ls_shift/su_max 0.000
_refine_ls_shift/su_mean 0.000
_refine_ls_structure_factor_coef Fsqd
_refine_ls_weighting_details 'w=1/[\s^2^(Fo^2^)+(0.0682P)^2^+4.7455P] where P=(Fo^2^+2Fc^2^)/3'
_refine_ls_weighting_scheme calc
_refine_ls_wR_factor_gt 0.1337
_refine_ls_wR_factor_ref 0.1367
_reflns_Friedel_coverage 0.000
_reflns_number_gt 4020
_reflns_number_total 4398
_reflns_threshold_expression 'I > 2\s(I)'
_cod_data_source_file ao1c01093_si_007.cif
_cod_data_source_block s17phar6
_cod_original_sg_symbol_H-M 'I 2/a'
_cod_database_code 4518774
_shelx_shelxl_version_number 2016/6
_shelx_space_group_comment
;
The symmetry employed for this shelxl refinement is uniquely defined
by the following loop, which should always be used as a source of
symmetry information in preference to the above space-group names.
They are only intended as comments.
;
_shelx_estimated_absorpt_t_min 0.851
_shelx_estimated_absorpt_t_max 0.967
_oxdiff_exptl_absorpt_empirical_full_min 0.760
_oxdiff_exptl_absorpt_empirical_full_max 1.418
_oxdiff_exptl_absorpt_empirical_details
;
Empirical correction (ABSPACK) includes:
- Absorption correction using spherical harmonics
- Frame scaling
;

loop_
_space_group_symop_operation_xyz
'x, y, z'
'-x+1/2, y, -z'
'x+1/2, y+1/2, z+1/2'
'-x+1, y+1/2, -z+1/2'
'-x, -y, -z'
'x-1/2, -y, z'
'-x+1/2, -y+1/2, -z+1/2'
'x, -y+1/2, z+1/2'

loop_
_atom_site_label
_atom_site_type_symbol
_atom_site_fract_x
_atom_site_fract_y
_atom_site_fract_z
_atom_site_U_iso_or_equiv
_atom_site_adp_type
_atom_site_occupancy
_atom_site_site_symmetry_order
_atom_site_calc_flag
_atom_site_refinement_flags_posn
_atom_site_refinement_flags_adp
_atom_site_refinement_flags_occupancy
_atom_site_disorder_assembly
_atom_site_disorder_group
N1 N 0.8355(2) 0.16483(10) 0.42236(4) 0.0360(4) Uani 1 1 d . . . . .
N2 N 0.70497(16) 0.28787(9) 0.32718(4) 0.0230(3) Uani 1 1 d . . . . .
N3 N 0.60191(18) 0.24396(9) 0.30194(4) 0.0251(3) Uani 1 1 d . . . . .
H3 H 0.563(3) 0.1909(17) 0.3045(7) 0.042(6) Uiso 1 1 d . . . . .
N4 N 0.40580(17) 0.15156(9) 0.24557(4) 0.0249(3) Uani 1 1 d . . . . .
N5 N 0.4068(2) 0.41055(10) 0.17182(4) 0.0334(3) Uani 1 1 d . . . . .
O1 O 1.07460(15) 0.35998(9) 0.36128(4) 0.0343(3) Uani 1 1 d . . . . .
O2 O 0.84132(14) 0.44480(8) 0.36173(3) 0.0262(3) Uani 1 1 d . . . . .
O3 O 0.44338(18) 0.11249(8) 0.27413(4) 0.0377(3) Uani 1 1 d . . . . .
O4 O 0.31695(18) 0.11878(8) 0.22126(3) 0.0355(3) Uani 1 1 d . . . . .
O5 O 0.29956(18) 0.37530(9) 0.15160(4) 0.0393(3) Uani 1 1 d . . . . .
O6 O 0.4661(2) 0.48235(10) 0.16633(4) 0.0532(4) Uani 1 1 d . . . . .
C1 C 1.0464(6) 0.1291(2) 0.47239(11) 0.0612(12) Uani 0.691(6) 1 d . . P A 1
H1A H 1.120900 0.178400 0.467156 0.092 Uiso 0.691(6) 1 calc R U P A 1
H1B H 1.116632 0.082152 0.482652 0.092 Uiso 0.691(6) 1 calc R U P A 1
H1C H 0.959499 0.146265 0.489995 0.092 Uiso 0.691(6) 1 calc R U P A 1
C1A C 0.8868(8) 0.0205(5) 0.45065(19) 0.044(2) Uani 0.309(6) 1 d . . P A 2
H1D H 0.838207 -0.012757 0.430130 0.065 Uiso 0.309(6) 1 calc R U P A 2
H1E H 0.795685 0.033171 0.467962 0.065 Uiso 0.309(6) 1 calc R U P A 2
H1F H 0.978254 -0.013052 0.462939 0.065 Uiso 0.309(6) 1 calc R U P A 2
C2 C 0.9572(3) 0.09916(15) 0.43743(7) 0.0493(5) Uani 1 1 d . . . . .
H2A H 1.045372 0.086208 0.419080 0.059 Uiso 0.691(6) 1 calc R U P A 1
H2B H 0.893035 0.045418 0.442269 0.059 Uiso 0.691(6) 1 calc R U P A 1
H2C H 1.039833 0.084689 0.418150 0.059 Uiso 0.309(6) 1 calc R U P A 2
H2D H 1.024363 0.126132 0.457703 0.059 Uiso 0.309(6) 1 calc R U P A 2
C3 C 0.7147(3) 0.12588(12) 0.39510(5) 0.0353(4) Uani 1 1 d . . . . .
H3A H 0.644768 0.081379 0.407227 0.042 Uiso 1 1 calc R U . . .
H3B H 0.782147 0.097140 0.375986 0.042 Uiso 1 1 calc R U . . .
C4 C 0.5933(2) 0.19211(12) 0.37705(5) 0.0294(4) Uani 1 1 d . . . . .
H4 H 0.523551 0.162926 0.357349 0.035 Uiso 1 1 calc R U . . .
C5 C 0.4693(2) 0.23660(13) 0.40341(5) 0.0322(4) Uani 1 1 d . . . . .
H5A H 0.388838 0.273668 0.389102 0.039 Uiso 1 1 calc R U . . .
H5B H 0.399834 0.192055 0.415616 0.039 Uiso 1 1 calc R U . . .
C6 C 0.5601(2) 0.29087(11) 0.43227(4) 0.0259(3) Uani 1 1 d . . . . .
H6 H 0.623474 0.250439 0.449057 0.031 Uiso 1 1 calc R U . . .
C7 C 0.4308(2) 0.33998(13) 0.45526(5) 0.0350(4) Uani 1 1 d . . . . .
H7 H 0.337259 0.298685 0.461693 0.042 Uiso 1 1 calc R U . . .
C8 C 0.5114(3) 0.37227(16) 0.49069(6) 0.0480(5) Uani 1 1 d . . . . .
H8A H 0.421587 0.397049 0.505884 0.072 Uiso 1 1 calc R U . . .
H8B H 0.597766 0.416411 0.485442 0.072 Uiso 1 1 calc R U . . .
H8C H 0.567196 0.324272 0.503703 0.072 Uiso 1 1 calc R U . . .
C9 C 0.3449(3) 0.41624(18) 0.43593(8) 0.0577(6) Uani 1 1 d . . . . .
H9A H 0.252372 0.438855 0.451013 0.087 Uiso 1 1 calc R U . . .
H9B H 0.296175 0.397470 0.412324 0.087 Uiso 1 1 calc R U . . .
H9C H 0.430821 0.461405 0.432038 0.087 Uiso 1 1 calc R U . . .
C10 C 0.6933(2) 0.35030(11) 0.41620(5) 0.0280(4) Uani 1 1 d . . . . .
H10A H 0.765202 0.374736 0.436351 0.034 Uiso 1 1 calc R U . . .
H10B H 0.632656 0.398655 0.403849 0.034 Uiso 1 1 calc R U . . .
C11 C 0.81340(19) 0.30644(11) 0.38856(4) 0.0233(3) Uani 1 1 d . . . . .
C12 C 0.9269(2) 0.37231(11) 0.36929(4) 0.0237(3) Uani 1 1 d . . . . .
C13 C 0.9284(2) 0.50677(12) 0.33908(5) 0.0301(4) Uani 1 1 d . . . . .
H13A H 0.854083 0.557175 0.335266 0.045 Uiso 1 1 calc R U . . .
H13B H 0.953238 0.480529 0.315456 0.045 Uiso 1 1 calc R U . . .
H13C H 1.036793 0.524545 0.351183 0.045 Uiso 1 1 calc R U . . .
C14 C 0.9320(2) 0.23774(12) 0.40651(5) 0.0317(4) Uani 1 1 d . . . . .
H14A H 1.011239 0.215179 0.387976 0.038 Uiso 1 1 calc R U . . .
H14B H 1.003194 0.265264 0.426025 0.038 Uiso 1 1 calc R U . . .
C15 C 0.70003(19) 0.26155(10) 0.36021(4) 0.0232(3) Uani 1 1 d . . . . .
C16 C 0.56451(19) 0.28094(10) 0.26947(4) 0.0221(3) Uani 1 1 d . . . . .
C17 C 0.46584(19) 0.23884(10) 0.24137(4) 0.0224(3) Uani 1 1 d . . . . .
C18 C 0.4173(2) 0.28052(11) 0.20913(4) 0.0248(3) Uani 1 1 d . . . . .
H18 H 0.350188 0.251618 0.190879 0.030 Uiso 1 1 calc R U . . .
C19 C 0.4681(2) 0.36404(11) 0.20425(4) 0.0262(3) Uani 1 1 d . . . . .
C20 C 0.5729(2) 0.40684(11) 0.23015(5) 0.0277(4) Uani 1 1 d . . . . .
H20 H 0.611827 0.463728 0.225578 0.033 Uiso 1 1 calc R U . . .
C21 C 0.6188(2) 0.36625(11) 0.26200(5) 0.0254(3) Uani 1 1 d . . . . .
H21 H 0.688777 0.395828 0.279556 0.031 Uiso 1 1 calc R U . . .

loop_
_atom_site_aniso_label
_atom_site_aniso_U_11
_atom_site_aniso_U_22
_atom_site_aniso_U_33
_atom_site_aniso_U_23
_atom_site_aniso_U_13
_atom_site_aniso_U_12
N1 0.0403(9) 0.0303(8) 0.0369(8) 0.0041(6) -0.0053(7) 0.0054(7)
N2 0.0200(6) 0.0253(7) 0.0235(7) -0.0043(5) -0.0029(5) 0.0010(5)
N3 0.0276(7) 0.0235(7) 0.0240(7) -0.0020(5) -0.0047(5) -0.0024(5)
N4 0.0252(7) 0.0233(7) 0.0263(7) -0.0054(5) 0.0006(5) -0.0003(5)
N5 0.0409(8) 0.0326(8) 0.0265(7) 0.0008(6) -0.0029(6) 0.0048(7)
O1 0.0196(6) 0.0407(7) 0.0429(7) 0.0016(6) 0.0042(5) 0.0020(5)
O2 0.0187(5) 0.0292(6) 0.0309(6) 0.0014(5) 0.0019(4) -0.0017(4)
O3 0.0510(8) 0.0243(6) 0.0372(7) 0.0039(5) -0.0133(6) -0.0062(6)
O4 0.0437(7) 0.0328(7) 0.0296(6) -0.0084(5) -0.0050(5) -0.0115(6)
O5 0.0428(7) 0.0454(8) 0.0293(7) -0.0010(6) -0.0104(6) 0.0036(6)
O6 0.0824(12) 0.0354(8) 0.0410(8) 0.0118(6) -0.0144(8) -0.0091(8)
C1 0.083(3) 0.0404(18) 0.058(2) 0.0129(15) -0.0426(19) 0.0107(17)
C1A 0.037(3) 0.048(4) 0.047(4) 0.038(3) 0.013(3) 0.013(3)
C2 0.0596(14) 0.0392(11) 0.0484(12) 0.0074(9) -0.0119(10) 0.0130(10)
C3 0.0430(10) 0.0264(9) 0.0363(10) 0.0009(7) -0.0023(8) -0.0010(7)
C4 0.0315(8) 0.0298(9) 0.0269(8) -0.0012(7) -0.0033(7) -0.0074(7)
C5 0.0250(8) 0.0397(10) 0.0319(9) 0.0006(7) 0.0021(7) -0.0067(7)
C6 0.0221(7) 0.0308(8) 0.0250(8) 0.0009(6) 0.0022(6) 0.0006(6)
C7 0.0282(9) 0.0423(10) 0.0348(9) 0.0025(8) 0.0086(7) -0.0003(8)
C8 0.0468(12) 0.0577(14) 0.0400(11) -0.0078(10) 0.0099(9) 0.0023(10)
C9 0.0458(12) 0.0645(16) 0.0632(15) 0.0060(12) 0.0116(11) 0.0108(11)
C10 0.0288(8) 0.0309(8) 0.0245(8) -0.0047(6) 0.0040(6) -0.0029(7)
C11 0.0202(7) 0.0274(8) 0.0220(7) -0.0019(6) -0.0018(6) -0.0004(6)
C12 0.0202(7) 0.0304(8) 0.0203(7) -0.0049(6) -0.0038(6) -0.0005(6)
C13 0.0243(8) 0.0321(9) 0.0339(9) 0.0029(7) 0.0028(7) -0.0053(7)
C14 0.0274(8) 0.0361(9) 0.0314(9) 0.0029(7) -0.0069(7) 0.0027(7)
C15 0.0195(7) 0.0259(8) 0.0242(8) -0.0035(6) -0.0017(6) 0.0020(6)
C16 0.0196(7) 0.0237(8) 0.0230(8) -0.0038(6) 0.0000(6) 0.0025(6)
C17 0.0217(7) 0.0215(7) 0.0241(8) -0.0044(6) 0.0010(6) 0.0005(6)
C18 0.0238(7) 0.0284(8) 0.0221(8) -0.0060(6) -0.0007(6) 0.0019(6)
C19 0.0293(8) 0.0267(8) 0.0225(8) -0.0001(6) -0.0001(6) 0.0040(6)
C20 0.0318(8) 0.0222(8) 0.0293(8) -0.0016(6) 0.0009(7) -0.0006(6)
C21 0.0254(8) 0.0243(8) 0.0264(8) -0.0053(6) -0.0022(6) -0.0013(6)

loop_
_atom_type_symbol
_atom_type_description
_atom_type_scat_dispersion_real
_atom_type_scat_dispersion_imag
_atom_type_scat_source
C C 0.0181 0.0091 'International Tables Vol C Tables 4.2.6.8 and 6.1.1.4'
H H 0.0000 0.0000 'International Tables Vol C Tables 4.2.6.8 and 6.1.1.4'
N N 0.0311 0.0180 'International Tables Vol C Tables 4.2.6.8 and 6.1.1.4'
O O 0.0492 0.0322 'International Tables Vol C Tables 4.2.6.8 and 6.1.1.4'

loop_
_geom_angle_atom_site_label_1
_geom_angle_atom_site_label_2
_geom_angle_atom_site_label_3
_geom_angle
_geom_angle_site_symmetry_1
_geom_angle_site_symmetry_3
_geom_angle_publ_flag
C3 N1 C14 111.35(14) . . ?
C3 N1 C2 110.79(16) . . ?
C14 N1 C2 110.39(16) . . ?
C15 N2 N3 116.39(14) . . ?
C16 N3 N2 119.21(14) . . ?
C16 N3 H3 115.1(16) . . ?
N2 N3 H3 125.6(16) . . ?
O4 N4 O3 121.87(14) . . ?
O4 N4 C17 119.39(14) . . ?
O3 N4 C17 118.73(13) . . ?
O6 N5 O5 123.89(16) . . ?
O6 N5 C19 117.92(15) . . ?
O5 N5 C19 118.19(15) . . ?
C12 O2 C13 116.43(13) . . ?
C2 C1 H1A 109.5 . . ?
C2 C1 H1B 109.5 . . ?
H1A C1 H1B 109.5 . . ?
C2 C1 H1C 109.5 . . ?
H1A C1 H1C 109.5 . . ?
H1B C1 H1C 109.5 . . ?
C2 C1A H1D 109.5 . . ?
C2 C1A H1E 109.5 . . ?
H1D C1A H1E 109.5 . . ?
C2 C1A H1F 109.5 . . ?
H1D C1A H1F 109.5 . . ?
H1E C1A H1F 109.5 . . ?
C1A C2 N1 118.0(3) . . ?
N1 C2 C1 112.1(2) . . ?
N1 C2 H2A 109.2 . . ?
C1 C2 H2A 109.2 . . ?
N1 C2 H2B 109.2 . . ?
C1 C2 H2B 109.2 . . ?
H2A C2 H2B 107.9 . . ?
C1A C2 H2C 107.8 . . ?
N1 C2 H2C 107.8 . . ?
C1A C2 H2D 107.8 . . ?
N1 C2 H2D 107.8 . . ?
H2C C2 H2D 107.1 . . ?
N1 C3 C4 112.82(15) . . ?
N1 C3 H3A 109.0 . . ?
C4 C3 H3A 109.0 . . ?
N1 C3 H3B 109.0 . . ?
C4 C3 H3B 109.0 . . ?
H3A C3 H3B 107.8 . . ?
C15 C4 C3 108.76(14) . . ?
C15 C4 C5 107.00(14) . . ?
C3 C4 C5 114.53(15) . . ?
C15 C4 H4 108.8 . . ?
C3 C4 H4 108.8 . . ?
C5 C4 H4 108.8 . . ?
C6 C5 C4 113.72(14) . . ?
C6 C5 H5A 108.8 . . ?
C4 C5 H5A 108.8 . . ?
C6 C5 H5B 108.8 . . ?
C4 C5 H5B 108.8 . . ?
H5A C5 H5B 107.7 . . ?
C5 C6 C10 112.20(14) . . ?
C5 C6 C7 111.35(14) . . ?
C10 C6 C7 111.78(15) . . ?
C5 C6 H6 107.1 . . ?
C10 C6 H6 107.1 . . ?
C7 C6 H6 107.1 . . ?
C8 C7 C9 107.92(19) . . ?
C8 C7 C6 112.10(16) . . ?
C9 C7 C6 114.61(16) . . ?
C8 C7 H7 107.3 . . ?
C9 C7 H7 107.3 . . ?
C6 C7 H7 107.3 . . ?
C7 C8 H8A 109.5 . . ?
C7 C8 H8B 109.5 . . ?
H8A C8 H8B 109.5 . . ?
C7 C8 H8C 109.5 . . ?
H8A C8 H8C 109.5 . . ?
H8B C8 H8C 109.5 . . ?
C7 C9 H9A 109.5 . . ?
C7 C9 H9B 109.5 . . ?
H9A C9 H9B 109.5 . . ?
C7 C9 H9C 109.5 . . ?
H9A C9 H9C 109.5 . . ?
H9B C9 H9C 109.5 . . ?
C6 C10 C11 114.26(14) . . ?
C6 C10 H10A 108.7 . . ?
C11 C10 H10A 108.7 . . ?
C6 C10 H10B 108.7 . . ?
C11 C10 H10B 108.7 . . ?
H10A C10 H10B 107.6 . . ?
C15 C11 C12 108.72(13) . . ?
C15 C11 C14 107.64(13) . . ?
C12 C11 C14 108.42(13) . . ?
C15 C11 C10 107.69(12) . . ?
C12 C11 C10 111.54(13) . . ?
C14 C11 C10 112.68(14) . . ?
O1 C12 O2 123.71(16) . . ?
O1 C12 C11 124.41(15) . . ?
O2 C12 C11 111.86(13) . . ?
O2 C13 H13A 109.5 . . ?
O2 C13 H13B 109.5 . . ?
H13A C13 H13B 109.5 . . ?
O2 C13 H13C 109.5 . . ?
H13A C13 H13C 109.5 . . ?
H13B C13 H13C 109.5 . . ?
N1 C14 C11 113.22(14) . . ?
N1 C14 H14A 108.9 . . ?
C11 C14 H14A 108.9 . . ?
N1 C14 H14B 108.9 . . ?
C11 C14 H14B 108.9 . . ?
H14A C14 H14B 107.7 . . ?
N2 C15 C4 130.38(15) . . ?
N2 C15 C11 118.19(14) . . ?
C4 C15 C11 111.41(14) . . ?
N3 C16 C21 120.69(14) . . ?
N3 C16 C17 122.86(15) . . ?
C21 C16 C17 116.43(14) . . ?
C18 C17 C16 121.94(15) . . ?
C18 C17 N4 116.52(14) . . ?
C16 C17 N4 121.50(14) . . ?
C19 C18 C17 118.64(15) . . ?
C19 C18 H18 120.7 . . ?
C17 C18 H18 120.7 . . ?
C18 C19 C20 121.65(15) . . ?
C18 C19 N5 119.10(15) . . ?
C20 C19 N5 119.22(15) . . ?
C21 C20 C19 119.62(16) . . ?
C21 C20 H20 120.2 . . ?
C19 C20 H20 120.2 . . ?
C20 C21 C16 121.57(15) . . ?
C20 C21 H21 119.2 . . ?
C16 C21 H21 119.2 . . ?

loop_
_geom_bond_atom_site_label_1
_geom_bond_atom_site_label_2
_geom_bond_distance
_geom_bond_site_symmetry_2
_geom_bond_publ_flag
N1 C3 1.482(2) . ?
N1 C14 1.483(2) . ?
N1 C2 1.487(2) . ?
N2 C15 1.279(2) . ?
N2 N3 1.3869(18) . ?
N3 C16 1.347(2) . ?
N3 H3 0.88(3) . ?
N4 O4 1.2237(18) . ?
N4 O3 1.2388(19) . ?
N4 C17 1.443(2) . ?
N5 O6 1.225(2) . ?
N5 O5 1.229(2) . ?
N5 C19 1.461(2) . ?
O1 C12 1.203(2) . ?
O2 C12 1.333(2) . ?
O2 C13 1.448(2) . ?
C1 C2 1.515(4) . ?
C1 H1A 0.9800 . ?
C1 H1B 0.9800 . ?
C1 H1C 0.9800 . ?
C1A C2 1.428(7) . ?
C1A H1D 0.9800 . ?
C1A H1E 0.9800 . ?
C1A H1F 0.9800 . ?
C2 H2A 0.9900 . ?
C2 H2B 0.9900 . ?
C2 H2C 0.9900 . ?
C2 H2D 0.9900 . ?
C3 C4 1.534(3) . ?
C3 H3A 0.9900 . ?
C3 H3B 0.9900 . ?
C4 C15 1.501(2) . ?
C4 C5 1.541(2) . ?
C4 H4 1.0000 . ?
C5 C6 1.513(2) . ?
C5 H5A 0.9900 . ?
C5 H5B 0.9900 . ?
C6 C10 1.514(2) . ?
C6 C7 1.528(2) . ?
C6 H6 1.0000 . ?
C7 C8 1.513(3) . ?
C7 C9 1.526(3) . ?
C7 H7 1.0000 . ?
C8 H8A 0.9800 . ?
C8 H8B 0.9800 . ?
C8 H8C 0.9800 . ?
C9 H9A 0.9800 . ?
C9 H9B 0.9800 . ?
C9 H9C 0.9800 . ?
C10 C11 1.549(2) . ?
C10 H10A 0.9900 . ?
C10 H10B 0.9900 . ?
C11 C15 1.515(2) . ?
C11 C12 1.532(2) . ?
C11 C14 1.545(2) . ?
C13 H13A 0.9800 . ?
C13 H13B 0.9800 . ?
C13 H13C 0.9800 . ?
C14 H14A 0.9900 . ?
C14 H14B 0.9900 . ?
C16 C21 1.419(2) . ?
C16 C17 1.427(2) . ?
C17 C18 1.391(2) . ?
C18 C19 1.369(2) . ?
C18 H18 0.9500 . ?
C19 C20 1.402(2) . ?
C20 C21 1.366(2) . ?
C20 H20 0.9500 . ?
C21 H21 0.9500 . ?

loop_
_geom_hbond_atom_site_label_D
_geom_hbond_atom_site_label_H
_geom_hbond_atom_site_label_A
_geom_hbond_distance_DH
_geom_hbond_distance_HA
_geom_hbond_distance_DA
_geom_hbond_angle_DHA
_geom_hbond_site_symmetry_A
N3 H3 O3 0.88(3) 1.88(3) 2.5809(19) 135(2) .

loop_
_geom_torsion_atom_site_label_1
_geom_torsion_atom_site_label_2
_geom_torsion_atom_site_label_3
_geom_torsion_atom_site_label_4
_geom_torsion
_geom_torsion_site_symmetry_1
_geom_torsion_site_symmetry_2
_geom_torsion_site_symmetry_3
_geom_torsion_site_symmetry_4
_geom_torsion_publ_flag
C15 N2 N3 C16 162.34(14) . . . . ?
C3 N1 C2 C1A -50.3(4) . . . . ?
C14 N1 C2 C1A -174.1(4) . . . . ?
C3 N1 C2 C1 -163.5(3) . . . . ?
C14 N1 C2 C1 72.7(3) . . . . ?
C14 N1 C3 C4 -53.3(2) . . . . ?
C2 N1 C3 C4 -176.58(17) . . . . ?
N1 C3 C4 C15 56.1(2) . . . . ?
N1 C3 C4 C5 -63.5(2) . . . . ?
C15 C4 C5 C6 -56.58(19) . . . . ?
C3 C4 C5 C6 64.0(2) . . . . ?
C4 C5 C6 C10 48.5(2) . . . . ?
C4 C5 C6 C7 174.62(15) . . . . ?
C5 C6 C7 C8 162.58(17) . . . . ?
C10 C6 C7 C8 -71.0(2) . . . . ?
C5 C6 C7 C9 -74.0(2) . . . . ?
C10 C6 C7 C9 52.4(2) . . . . ?
C5 C6 C10 C11 -46.5(2) . . . . ?
C7 C6 C10 C11 -172.39(14) . . . . ?
C6 C10 C11 C15 52.54(18) . . . . ?
C6 C10 C11 C12 171.75(13) . . . . ?
C6 C10 C11 C14 -66.03(18) . . . . ?
C13 O2 C12 O1 7.1(2) . . . . ?
C13 O2 C12 C11 -171.70(13) . . . . ?
C15 C11 C12 O1 -98.61(18) . . . . ?
C14 C11 C12 O1 18.1(2) . . . . ?
C10 C11 C12 O1 142.78(16) . . . . ?
C15 C11 C12 O2 80.15(16) . . . . ?
C14 C11 C12 O2 -163.10(13) . . . . ?
C10 C11 C12 O2 -38.46(17) . . . . ?
C3 N1 C14 C11 53.6(2) . . . . ?
C2 N1 C14 C11 177.10(16) . . . . ?
C15 C11 C14 N1 -55.82(19) . . . . ?
C12 C11 C14 N1 -173.27(14) . . . . ?
C10 C11 C14 N1 62.77(19) . . . . ?
N3 N2 C15 C4 -3.2(2) . . . . ?
N3 N2 C15 C11 178.75(13) . . . . ?
C3 C4 C15 N2 122.05(19) . . . . ?
C5 C4 C15 N2 -113.73(19) . . . . ?
C3 C4 C15 C11 -59.75(18) . . . . ?
C5 C4 C15 C11 64.46(17) . . . . ?
C12 C11 C15 N2 -5.14(19) . . . . ?
C14 C11 C15 N2 -122.39(16) . . . . ?
C10 C11 C15 N2 115.86(16) . . . . ?
C12 C11 C15 C4 176.42(13) . . . . ?
C14 C11 C15 C4 59.17(17) . . . . ?
C10 C11 C15 C4 -62.58(17) . . . . ?
N2 N3 C16 C21 -4.6(2) . . . . ?
N2 N3 C16 C17 177.20(13) . . . . ?
N3 C16 C17 C18 174.93(15) . . . . ?
C21 C16 C17 C18 -3.4(2) . . . . ?
N3 C16 C17 N4 -2.7(2) . . . . ?
C21 C16 C17 N4 178.98(14) . . . . ?
O4 N4 C17 C18 -0.1(2) . . . . ?
O3 N4 C17 C18 -178.73(15) . . . . ?
O4 N4 C17 C16 177.72(14) . . . . ?
O3 N4 C17 C16 -0.9(2) . . . . ?
C16 C17 C18 C19 0.9(2) . . . . ?
N4 C17 C18 C19 178.64(14) . . . . ?
C17 C18 C19 C20 2.6(2) . . . . ?
C17 C18 C19 N5 -175.32(14) . . . . ?
O6 N5 C19 C18 -173.54(17) . . . . ?
O5 N5 C19 C18 6.2(2) . . . . ?
O6 N5 C19 C20 8.5(3) . . . . ?
O5 N5 C19 C20 -171.81(16) . . . . ?
C18 C19 C20 C21 -3.4(3) . . . . ?
N5 C19 C20 C21 174.49(15) . . . . ?
C19 C20 C21 C16 0.7(3) . . . . ?
N3 C16 C21 C20 -175.80(15) . . . . ?
C17 C16 C21 C20 2.5(2) . . . . ?
